data_7249191
loop_
_publ_author_name
'Zhao, Zhixiang'
'Yang, Yue'
'Hu, Linhai'
'Wang, Jianhua'
'Yu, Jie'
'Liu, Qingxiang'

_publ_section_title
;
 Six cobalt(ii), zinc(ii), nickel(ii) and copper(ii) complexes based on
 bis-benzimidazolyl bidentate ligands with phenolyl ether linkers:
 synthesis, structural studies and recognition of HSO4&#x2212;
;
_journal_issue 36
_journal_name_full CrystEngComm
_journal_page_first 5078
_journal_page_last 5089
_journal_paper_doi 10.1039/D4CE00553H
_journal_volume 26
_journal_year 2024
_chemical_formula_sum 'C36 H32 Co N4 O6'
_chemical_formula_weight 675.59
_space_group_IT_number 14
_space_group_name_Hall '-P 2yn'
_space_group_name_H-M_alt 'P 1 21/n 1'
_symmetry_cell_setting monoclinic
_symmetry_space_group_name_H-M 'P 1 21/n 1'
_atom_sites_solution_hydrogens geom
_atom_sites_solution_primary direct
_atom_sites_solution_secondary difmap
_audit_creation_method SHELXL-97
_audit_update_record
;
2024-04-25 deposited with the CCDC.	2024-08-12 downloaded from the CCDC.
;
_cell_angle_alpha 90.00
_cell_angle_beta 94.637(2)
_cell_angle_gamma 90.00
_cell_formula_units_Z 4
_cell_length_a 11.1269(11)
_cell_length_b 14.2736(14)
_cell_length_c 19.7719(19)
_cell_measurement_reflns_used 9979
_cell_measurement_temperature 150(2)
_cell_measurement_theta_max 28.22
_cell_measurement_theta_min 2.33
_cell_volume 3129.9(5)
_computing_cell_refinement 'Bruker SAINT'
_computing_data_collection 'Bruker APEX2'
_computing_data_reduction 'Bruker SAINT'
_computing_molecular_graphics 'Bruker SHELXTL'
_computing_publication_material 'Bruker SHELXTL'
_computing_structure_refinement 'SHELXL-97 (Sheldrick, 1997)'
_computing_structure_solution 'SHELXS-97 (Sheldrick, 1990)'
_diffrn_ambient_temperature 150(2)
_diffrn_measured_fraction_theta_full 0.997
_diffrn_measured_fraction_theta_max 0.997
_diffrn_measurement_device_type 'Bruker APEX-II CCD'
_diffrn_measurement_method '\f and \w scans'
_diffrn_radiation_monochromator graphite
_diffrn_radiation_source 'fine-focus sealed tube'
_diffrn_radiation_type MoK\a
_diffrn_radiation_wavelength 0.71073
_diffrn_reflns_av_R_equivalents 0.0177
_diffrn_reflns_av_sigmaI/netI 0.0195
_diffrn_reflns_limit_h_max 12
_diffrn_reflns_limit_h_min -13
_diffrn_reflns_limit_k_max 16
_diffrn_reflns_limit_k_min -16
_diffrn_reflns_limit_l_max 22
_diffrn_reflns_limit_l_min -23
_diffrn_reflns_number 15616
_diffrn_reflns_theta_full 25.01
_diffrn_reflns_theta_max 25.01
_diffrn_reflns_theta_min 2.03
_diffrn_standards_number 0
_exptl_absorpt_coefficient_mu 0.603
_exptl_absorpt_correction_T_max 0.9422
_exptl_absorpt_correction_T_min 0.9312
_exptl_absorpt_correction_type multi-scan
_exptl_absorpt_process_details sadabs
_exptl_crystal_colour PURPLE
_exptl_crystal_density_diffrn 1.434
_exptl_crystal_density_meas ?
_exptl_crystal_density_method 'not measured'
_exptl_crystal_description BLOCK
_exptl_crystal_F_000 1404
_exptl_crystal_size_max 0.12
_exptl_crystal_size_mid 0.11
_exptl_crystal_size_min 0.10
_refine_diff_density_max 0.484
_refine_diff_density_min -0.303
_refine_diff_density_rms 0.044
_refine_ls_extinction_method none
_refine_ls_goodness_of_fit_ref 1.049
_refine_ls_hydrogen_treatment constr
_refine_ls_matrix_type full
_refine_ls_number_parameters 434
_refine_ls_number_reflns 5497
_refine_ls_number_restraints 8
_refine_ls_restrained_S_all 1.051
_refine_ls_R_factor_all 0.0328
_refine_ls_R_factor_gt 0.0289
_refine_ls_shift/su_max 0.001
_refine_ls_shift/su_mean 0.000
_refine_ls_structure_factor_coef Fsqd
_refine_ls_weighting_details 'calc w=1/[\s^2^(Fo^2^)+(0.0306P)^2^+2.3202P] where P=(Fo^2^+2Fc^2^)/3'
_refine_ls_weighting_scheme calc
_refine_ls_wR_factor_gt 0.0727
_refine_ls_wR_factor_ref 0.0752
_reflns_number_gt 4977
_reflns_number_total 5497
_reflns_threshold_expression >2sigma(I)
_cod_data_source_file d4ce00553h2.cif
_cod_data_source_block n100823c
_cod_depositor_comments
;
The following automatic conversions were performed:

data item '_symmetry_cell_setting' value 'Monoclinic' was changed to
'monoclinic' in accordance with the
/home/data/users/saulius/crontab/automatic-downloads/rss-feeds/RSC/lib/dictionaries/cif_core.dic
dictionary named 'cif_core.dic' version 2.4.2 last updated on
2011-04-26.

data item '_exptl_crystal_density_meas' value 'none' was changed to
'?' -- the value is perceived as not measured.

Automatic conversion script
Id: cif_fix_values 8170 2020-07-09 18:12:32Z antanas 

 Adding full bibliography for 7249188--7249193.cif.
;
_cod_original_sg_symbol_H-M P2(1)/n
_cod_database_code 7249191

loop_
_symmetry_equiv_pos_as_xyz
'x, y, z'
'-x+1/2, y+1/2, -z+1/2'
'-x, -y, -z'
'x-1/2, -y-1/2, z-1/2'

loop_
_atom_site_label
_atom_site_type_symbol
_atom_site_fract_x
_atom_site_fract_y
_atom_site_fract_z
_atom_site_U_iso_or_equiv
_atom_site_adp_type
_atom_site_occupancy
_atom_site_symmetry_multiplicity
_atom_site_calc_flag
_atom_site_refinement_flags
_atom_site_disorder_assembly
_atom_site_disorder_group
Co1 Co 0.468333(19) 0.561143(15) 0.274754(11) 0.01814(8) Uani 1 1 d . . .
O1 O 0.93276(12) 0.44405(9) 0.37342(7) 0.0311(3) Uani 1 1 d . A .
O2 O 0.93276(13) 0.53632(10) 0.12799(7) 0.0366(3) Uani 1 1 d . . .
O5 O 0.12152(12) 0.94916(9) 0.25262(7) 0.0303(3) Uani 1 1 d . . .
O6 O 0.04887(13) 0.91920(10) 0.35149(7) 0.0378(3) Uani 1 1 d . A .
N1 N 0.56302(12) 0.50754(10) 0.35954(7) 0.0197(3) Uani 1 1 d . A .
N2 N 0.70516(12) 0.48015(10) 0.44297(7) 0.0210(3) Uani 1 1 d . A .
N3 N 0.71596(13) 0.65527(10) 0.14061(7) 0.0229(3) Uani 1 1 d . A .
N4 N 0.60292(13) 0.61405(10) 0.22329(7) 0.0228(3) Uani 1 1 d . A .
C1 C 0.51695(15) 0.44629(11) 0.40596(8) 0.0193(3) Uani 1 1 d . . .
C2 C 0.60571(15) 0.42850(12) 0.45858(9) 0.0208(4) Uani 1 1 d . A .
C3 C 0.58517(17) 0.37098(12) 0.51328(9) 0.0255(4) Uani 1 1 d . . .
H3 H 0.6455 0.3597 0.5491 0.031 Uiso 1 1 calc R A .
C4 C 0.47188(18) 0.33126(13) 0.51237(10) 0.0294(4) Uani 1 1 d . A .
H4 H 0.4541 0.2910 0.5485 0.035 Uiso 1 1 calc R . .
C5 C 0.38257(17) 0.34837(13) 0.46005(10) 0.0289(4) Uani 1 1 d . . .
H5 H 0.3059 0.3195 0.4617 0.035 Uiso 1 1 calc R A .
C6 C 0.40266(16) 0.40589(13) 0.40619(9) 0.0249(4) Uani 1 1 d . A .
H6 H 0.3416 0.4176 0.3708 0.030 Uiso 1 1 calc R . .
C7 C 0.67479(15) 0.52443(12) 0.38402(9) 0.0211(4) Uani 1 1 d . . .
H7 H 0.7285 0.5639 0.3622 0.025 Uiso 1 1 calc R A .
C8 C 0.81956(16) 0.48900(13) 0.48533(10) 0.0257(4) Uani 1 1 d . . .
H8A H 0.8019 0.5017 0.5327 0.031 Uiso 1 1 calc R A .
H8B H 0.8650 0.5432 0.4693 0.031 Uiso 1 1 calc R . .
C9 C 0.89695(15) 0.40276(13) 0.48385(9) 0.0256(4) Uani 1 1 d . A .
C10 C 0.95331(16) 0.38118(13) 0.42511(10) 0.0270(4) Uani 1 1 d . . .
C11 C 1.02512(17) 0.30151(14) 0.42264(11) 0.0326(4) Uani 1 1 d . A .
H11 H 1.0612 0.2854 0.3823 0.039 Uiso 1 1 calc R . .
C12 C 1.04312(18) 0.24593(15) 0.48033(12) 0.0388(5) Uani 1 1 d . . .
H12 H 1.0923 0.1917 0.4790 0.047 Uiso 1 1 calc R A .
C13 C 0.99143(18) 0.26759(15) 0.53939(11) 0.0366(5) Uani 1 1 d . A .
H13 H 1.0064 0.2297 0.5787 0.044 Uiso 1 1 calc R . .
C14 C 0.91696(17) 0.34583(14) 0.54052(10) 0.0308(4) Uani 1 1 d . . .
H14 H 0.8793 0.3605 0.5806 0.037 Uiso 1 1 calc R A .
C15 C 1.00753(18) 0.43915(15) 0.31774(10) 0.0341(5) Uani 1 1 d . . .
H15A H 0.9832 0.3854 0.2881 0.041 Uiso 1 1 calc R A .
H15B H 1.0930 0.4307 0.3348 0.041 Uiso 1 1 calc R . .
C16 C 0.99225(19) 0.52971(16) 0.27836(11) 0.0365(5) Uani 1 1 d . A .
H16A H 1.0093 0.5833 0.3095 0.044 Uiso 1 1 calc R . .
H16B H 0.9077 0.5352 0.2589 0.044 Uiso 1 1 calc R . .
C17 C 1.07665(19) 0.53365(17) 0.22137(12) 0.0429(5) Uani 1 1 d . . .
H17A H 1.0891 0.6000 0.2091 0.051 Uiso 1 1 calc R A .
H17B H 1.1559 0.5075 0.2382 0.051 Uiso 1 1 calc R . .
C18 C 1.03050(18) 0.48098(17) 0.15896(11) 0.0397(5) Uani 1 1 d . A .
H18A H 1.0949 0.4736 0.1276 0.048 Uiso 1 1 calc R . .
H18B H 1.0016 0.4181 0.1711 0.048 Uiso 1 1 calc R . .
C19 C 0.87353(18) 0.50567(14) 0.06954(10) 0.0317(4) Uani 1 1 d . . .
C20 C 0.78196(17) 0.56541(13) 0.04214(9) 0.0276(4) Uani 1 1 d . . .
C21 C 0.71530(19) 0.53936(15) -0.01700(10) 0.0334(5) Uani 1 1 d . . .
H21 H 0.6517 0.5786 -0.0352 0.040 Uiso 1 1 calc R . .
C22 C 0.7401(2) 0.45672(15) -0.05014(11) 0.0401(5) Uani 1 1 d . . .
H22 H 0.6939 0.4394 -0.0907 0.048 Uiso 1 1 calc R . .
C23 C 0.8321(2) 0.40025(15) -0.02367(11) 0.0426(5) Uani 1 1 d . . .
H23 H 0.8503 0.3444 -0.0469 0.051 Uiso 1 1 calc R . .
C24 C 0.8990(2) 0.42306(14) 0.03632(11) 0.0386(5) Uani 1 1 d . . .
H24 H 0.9615 0.3827 0.0545 0.046 Uiso 1 1 calc R . .
C25 C 0.76456(18) 0.65937(13) 0.07376(9) 0.0284(4) Uani 1 1 d . . .
H25A H 0.8431 0.6923 0.0785 0.034 Uiso 1 1 calc R . .
H25B H 0.7091 0.6969 0.0428 0.034 Uiso 1 1 calc R . .
C26 C 0.73996(16) 0.71995(12) 0.19205(9) 0.0240(4) Uani 1 1 d . A .
C27 C 0.66886(15) 0.69410(12) 0.24377(9) 0.0228(4) Uani 1 1 d . . .
C28 C 0.67023(17) 0.74587(13) 0.30335(10) 0.0281(4) Uani 1 1 d . A .
H28 H 0.6213 0.7291 0.3387 0.034 Uiso 1 1 calc R . .
C29 C 0.74555(18) 0.82263(14) 0.30911(10) 0.0335(5) Uani 1 1 d . . .
H29 H 0.7492 0.8591 0.3494 0.040 Uiso 1 1 calc R A .
C30 C 0.81668(18) 0.84810(14) 0.25696(11) 0.0351(5) Uani 1 1 d . A .
H30 H 0.8671 0.9017 0.2627 0.042 Uiso 1 1 calc R . .
C31 C 0.81575(17) 0.79772(14) 0.19766(10) 0.0310(4) Uani 1 1 d . . .
H31 H 0.8643 0.8151 0.1623 0.037 Uiso 1 1 calc R A .
C32 C 0.63304(16) 0.59469(12) 0.16184(9) 0.0236(4) Uani 1 1 d . . .
H32 H 0.6003 0.5439 0.1353 0.028 Uiso 1 1 calc R A .
C33 C 0.32202(19) 0.69549(13) 0.25930(11) 0.0244(5) Uani 0.8942(18) 1 d PD A 1
O3 O 0.36638(13) 0.66136(10) 0.31503(7) 0.0267(3) Uani 0.8942(18) 1 d PD A 1
O4 O 0.34411(13) 0.66114(10) 0.20388(7) 0.0301(4) Uani 0.8942(18) 1 d PD A 1
O3' O 0.2746(10) 0.6309(7) 0.3385(5) 0.0267(3) Uani 0.1058(18) 1 d PD A 2
O4' O 0.3831(12) 0.6763(9) 0.2571(6) 0.0301(4) Uani 0.1058(18) 1 d PD A 2
C33' C 0.2934(13) 0.6911(7) 0.2923(8) 0.0244(5) Uani 0.1058(18) 1 d PD A 2
C34 C 0.24186(17) 0.77950(13) 0.26046(11) 0.0336(5) Uani 1 1 d D . .
H34 H 0.2189 0.8074 0.2177 0.040 Uiso 1 1 calc R A 1
C35 C 0.19979(18) 0.81895(13) 0.31300(10) 0.0314(4) Uani 1 1 d . A .
H35 H 0.2223 0.7943 0.3568 0.038 Uiso 1 1 calc R . .
C36 C 0.11612(17) 0.90283(13) 0.30659(10) 0.0270(4) Uani 1 1 d . . .

loop_
_atom_site_aniso_label
_atom_site_aniso_U_11
_atom_site_aniso_U_22
_atom_site_aniso_U_33
_atom_site_aniso_U_23
_atom_site_aniso_U_13
_atom_site_aniso_U_12
Co1 0.01621(12) 0.01428(12) 0.02389(13) 0.00039(9) 0.00143(9) -0.00056(9)
O1 0.0270(7) 0.0360(8) 0.0302(7) 0.0032(6) 0.0016(6) 0.0061(6)
O2 0.0348(8) 0.0418(8) 0.0330(8) 0.0038(6) 0.0019(6) 0.0095(6)
O5 0.0330(7) 0.0232(7) 0.0342(7) 0.0033(6) -0.0006(6) 0.0074(6)
O6 0.0438(8) 0.0336(8) 0.0364(8) 0.0017(6) 0.0054(7) 0.0080(7)
N1 0.0177(7) 0.0186(7) 0.0233(8) -0.0008(6) 0.0038(6) 0.0007(6)
N2 0.0180(7) 0.0196(7) 0.0254(8) -0.0004(6) 0.0013(6) 0.0002(6)
N3 0.0244(8) 0.0208(8) 0.0239(8) 0.0036(6) 0.0053(6) -0.0002(6)
N4 0.0217(7) 0.0188(7) 0.0281(8) 0.0023(6) 0.0034(6) -0.0018(6)
C1 0.0204(8) 0.0166(8) 0.0215(9) -0.0034(7) 0.0058(7) 0.0018(7)
C2 0.0217(9) 0.0165(8) 0.0247(9) -0.0042(7) 0.0047(7) 0.0012(7)
C3 0.0319(10) 0.0199(9) 0.0252(9) -0.0017(7) 0.0043(8) 0.0031(8)
C4 0.0387(11) 0.0202(9) 0.0309(10) 0.0008(8) 0.0138(8) -0.0012(8)
C5 0.0271(10) 0.0220(9) 0.0391(11) -0.0034(8) 0.0127(8) -0.0051(8)
C6 0.0207(9) 0.0233(9) 0.0311(10) -0.0071(8) 0.0048(7) -0.0013(7)
C7 0.0183(8) 0.0185(8) 0.0267(9) -0.0003(7) 0.0040(7) 0.0006(7)
C8 0.0210(9) 0.0250(10) 0.0299(10) -0.0025(8) -0.0043(7) -0.0003(7)
C9 0.0190(9) 0.0239(9) 0.0327(10) -0.0025(8) -0.0046(7) -0.0021(7)
C10 0.0194(9) 0.0268(10) 0.0336(10) 0.0002(8) -0.0046(8) -0.0018(7)
C11 0.0236(9) 0.0302(11) 0.0437(12) -0.0041(9) 0.0014(8) 0.0009(8)
C12 0.0263(10) 0.0273(11) 0.0616(15) 0.0040(10) -0.0026(10) 0.0045(8)
C13 0.0299(10) 0.0320(11) 0.0466(13) 0.0107(9) -0.0056(9) -0.0003(9)
C14 0.0249(9) 0.0326(11) 0.0339(11) 0.0036(9) -0.0040(8) -0.0033(8)
C15 0.0267(10) 0.0424(12) 0.0333(11) 0.0012(9) 0.0032(8) 0.0019(9)
C16 0.0320(11) 0.0408(12) 0.0358(12) 0.0021(9) -0.0033(9) -0.0027(9)
C17 0.0256(10) 0.0533(14) 0.0491(13) 0.0164(11) -0.0009(9) -0.0056(10)
C18 0.0290(10) 0.0502(13) 0.0413(12) 0.0157(10) 0.0102(9) 0.0113(10)
C19 0.0361(11) 0.0317(11) 0.0286(10) 0.0057(8) 0.0118(9) 0.0010(9)
C20 0.0317(10) 0.0264(10) 0.0261(10) 0.0041(8) 0.0110(8) -0.0009(8)
C21 0.0382(11) 0.0336(11) 0.0291(10) 0.0033(8) 0.0075(9) -0.0025(9)
C22 0.0557(14) 0.0345(12) 0.0314(11) -0.0004(9) 0.0115(10) -0.0117(10)
C23 0.0671(15) 0.0250(11) 0.0387(12) -0.0005(9) 0.0220(11) -0.0030(10)
C24 0.0490(13) 0.0281(11) 0.0409(12) 0.0080(9) 0.0160(10) 0.0068(9)
C25 0.0338(10) 0.0267(10) 0.0257(10) 0.0052(8) 0.0078(8) 0.0021(8)
C26 0.0233(9) 0.0211(9) 0.0273(10) 0.0031(7) 0.0007(7) -0.0005(7)
C27 0.0205(8) 0.0196(9) 0.0284(10) 0.0042(7) 0.0022(7) -0.0003(7)
C28 0.0309(10) 0.0252(10) 0.0287(10) 0.0012(8) 0.0063(8) -0.0033(8)
C29 0.0386(11) 0.0278(10) 0.0340(11) -0.0044(8) 0.0030(9) -0.0065(9)
C30 0.0355(11) 0.0289(11) 0.0407(12) -0.0011(9) 0.0016(9) -0.0139(9)
C31 0.0317(10) 0.0272(10) 0.0351(11) 0.0040(8) 0.0081(8) -0.0073(8)
C32 0.0237(9) 0.0185(9) 0.0283(10) 0.0023(7) -0.0002(7) 0.0000(7)
C33 0.0205(11) 0.0213(10) 0.0319(13) -0.0002(9) 0.0049(9) 0.0007(8)
O3 0.0317(8) 0.0224(7) 0.0257(8) 0.0011(6) 0.0010(6) 0.0094(6)
O4 0.0307(8) 0.0302(8) 0.0297(8) -0.0018(7) 0.0041(6) 0.0061(6)
O3' 0.0317(8) 0.0224(7) 0.0257(8) 0.0011(6) 0.0010(6) 0.0094(6)
O4' 0.0307(8) 0.0302(8) 0.0297(8) -0.0018(7) 0.0041(6) 0.0061(6)
C33' 0.0205(11) 0.0213(10) 0.0319(13) -0.0002(9) 0.0049(9) 0.0007(8)
C34 0.0324(10) 0.0275(10) 0.0402(12) 0.0024(9) -0.0013(9) 0.0080(8)
C35 0.0343(10) 0.0255(10) 0.0326(11) 0.0048(8) -0.0075(8) 0.0035(8)
C36 0.0284(10) 0.0226(9) 0.0291(10) -0.0028(8) -0.0030(8) -0.0010(8)

loop_
_atom_type_symbol
_atom_type_description
_atom_type_scat_dispersion_real
_atom_type_scat_dispersion_imag
_atom_type_scat_source
C C 0.0033 0.0016 'International Tables Vol C Tables 4.2.6.8 and 6.1.1.4'
H H 0.0000 0.0000 'International Tables Vol C Tables 4.2.6.8 and 6.1.1.4'
N N 0.0061 0.0033 'International Tables Vol C Tables 4.2.6.8 and 6.1.1.4'
O O 0.0106 0.0060 'International Tables Vol C Tables 4.2.6.8 and 6.1.1.4'
Co Co 0.3494 0.9721 'International Tables Vol C Tables 4.2.6.8 and 6.1.1.4'

loop_
_geom_angle_atom_site_label_1
_geom_angle_atom_site_label_2
_geom_angle_atom_site_label_3
_geom_angle
_geom_angle_site_symmetry_1
_geom_angle_site_symmetry_3
_geom_angle_publ_flag
O4' Co1 O5 114.8(4) . 2_545 ?
O4' Co1 N4 87.9(3) . . ?
O5 Co1 N4 123.58(6) 2_545 . ?
O4' Co1 O3 35.1(3) . . ?
O5 Co1 O3 113.51(6) 2_545 . ?
N4 Co1 O3 113.23(6) . . ?
O4' Co1 N1 133.0(4) . . ?
O5 Co1 N1 98.03(6) 2_545 . ?
N4 Co1 N1 101.40(6) . . ?
O3 Co1 N1 102.03(5) . . ?
O4' Co1 O4 28.0(4) . . ?
O5 Co1 O4 93.93(6) 2_545 . ?
N4 Co1 O4 84.13(6) . . ?
O3 Co1 O4 59.24(5) . . ?
N1 Co1 O4 160.82(5) . . ?
O4' Co1 C33 11.1(3) . . ?
O5 Co1 C33 106.27(6) 2_545 . ?
N4 Co1 C33 98.76(7) . . ?
O3 Co1 C33 29.99(6) . . ?
N1 Co1 C33 131.80(6) . . ?
O4 Co1 C33 29.28(6) . . ?
C10 O1 C15 118.04(15) . . ?
C19 O2 C18 118.93(17) . . ?
C36 O5 Co1 127.58(12) . 2 ?
C7 N1 C1 104.99(14) . . ?
C7 N1 Co1 129.59(12) . . ?
C1 N1 Co1 125.37(11) . . ?
C7 N2 C2 107.10(14) . . ?
C7 N2 C8 126.73(15) . . ?
C2 N2 C8 126.07(15) . . ?
C32 N3 C26 107.07(14) . . ?
C32 N3 C25 127.83(15) . . ?
C26 N3 C25 124.86(15) . . ?
C32 N4 C27 105.77(14) . . ?
C32 N4 Co1 129.81(12) . . ?
C27 N4 Co1 123.44(12) . . ?
N1 C1 C6 130.09(16) . . ?
N1 C1 C2 109.17(15) . . ?
C6 C1 C2 120.73(16) . . ?
N2 C2 C3 132.20(17) . . ?
N2 C2 C1 105.45(15) . . ?
C3 C2 C1 122.33(16) . . ?
C4 C3 C2 116.06(17) . . ?
C4 C3 H3 122.0 . . ?
C2 C3 H3 122.0 . . ?
C3 C4 C5 122.13(17) . . ?
C3 C4 H4 118.9 . . ?
C5 C4 H4 118.9 . . ?
C6 C5 C4 121.78(17) . . ?
C6 C5 H5 119.1 . . ?
C4 C5 H5 119.1 . . ?
C5 C6 C1 116.96(17) . . ?
C5 C6 H6 121.5 . . ?
C1 C6 H6 121.5 . . ?
N1 C7 N2 113.29(15) . . ?
N1 C7 H7 123.4 . . ?
N2 C7 H7 123.4 . . ?
N2 C8 C9 112.89(15) . . ?
N2 C8 H8A 109.0 . . ?
C9 C8 H8A 109.0 . . ?
N2 C8 H8B 109.0 . . ?
C9 C8 H8B 109.0 . . ?
H8A C8 H8B 107.8 . . ?
C14 C9 C10 119.22(17) . . ?
C14 C9 C8 121.23(17) . . ?
C10 C9 C8 119.51(17) . . ?
O1 C10 C11 124.89(18) . . ?
O1 C10 C9 114.69(16) . . ?
C11 C10 C9 120.41(18) . . ?
C12 C11 C10 118.81(19) . . ?
C12 C11 H11 120.6 . . ?
C10 C11 H11 120.6 . . ?
C13 C12 C11 121.67(19) . . ?
C13 C12 H12 119.2 . . ?
C11 C12 H12 119.2 . . ?
C12 C13 C14 118.90(19) . . ?
C12 C13 H13 120.5 . . ?
C14 C13 H13 120.5 . . ?
C9 C14 C13 120.93(19) . . ?
C9 C14 H14 119.5 . . ?
C13 C14 H14 119.5 . . ?
O1 C15 C16 107.80(16) . . ?
O1 C15 H15A 110.1 . . ?
C16 C15 H15A 110.1 . . ?
O1 C15 H15B 110.1 . . ?
C16 C15 H15B 110.1 . . ?
H15A C15 H15B 108.5 . . ?
C15 C16 C17 111.21(18) . . ?
C15 C16 H16A 109.4 . . ?
C17 C16 H16A 109.4 . . ?
C15 C16 H16B 109.4 . . ?
C17 C16 H16B 109.4 . . ?
H16A C16 H16B 108.0 . . ?
C18 C17 C16 113.52(18) . . ?
C18 C17 H17A 108.9 . . ?
C16 C17 H17A 108.9 . . ?
C18 C17 H17B 108.9 . . ?
C16 C17 H17B 108.9 . . ?
H17A C17 H17B 107.7 . . ?
O2 C18 C17 105.75(18) . . ?
O2 C18 H18A 110.6 . . ?
C17 C18 H18A 110.6 . . ?
O2 C18 H18B 110.6 . . ?
C17 C18 H18B 110.6 . . ?
H18A C18 H18B 108.7 . . ?
O2 C19 C24 124.94(19) . . ?
O2 C19 C20 114.87(17) . . ?
C24 C19 C20 120.18(19) . . ?
C21 C20 C19 119.05(18) . . ?
C21 C20 C25 120.95(18) . . ?
C19 C20 C25 119.80(18) . . ?
C20 C21 C22 120.9(2) . . ?
C20 C21 H21 119.5 . . ?
C22 C21 H21 119.5 . . ?
C23 C22 C21 119.3(2) . . ?
C23 C22 H22 120.3 . . ?
C21 C22 H22 120.3 . . ?
C22 C23 C24 121.4(2) . . ?
C22 C23 H23 119.3 . . ?
C24 C23 H23 119.3 . . ?
C23 C24 C19 119.1(2) . . ?
C23 C24 H24 120.4 . . ?
C19 C24 H24 120.4 . . ?
N3 C25 C20 114.14(15) . . ?
N3 C25 H25A 108.7 . . ?
C20 C25 H25A 108.7 . . ?
N3 C25 H25B 108.7 . . ?
C20 C25 H25B 108.7 . . ?
H25A C25 H25B 107.6 . . ?
N3 C26 C27 106.01(15) . . ?
N3 C26 C31 132.05(17) . . ?
C27 C26 C31 121.94(17) . . ?
C28 C27 C26 120.91(17) . . ?
C28 C27 N4 130.45(16) . . ?
C26 C27 N4 108.64(16) . . ?
C29 C28 C27 117.23(17) . . ?
C29 C28 H28 121.4 . . ?
C27 C28 H28 121.4 . . ?
C28 C29 C30 121.51(19) . . ?
C28 C29 H29 119.2 . . ?
C30 C29 H29 119.2 . . ?
C31 C30 C29 121.83(18) . . ?
C31 C30 H30 119.1 . . ?
C29 C30 H30 119.1 . . ?
C30 C31 C26 116.58(18) . . ?
C30 C31 H31 121.7 . . ?
C26 C31 H31 121.7 . . ?
N4 C32 N3 112.50(16) . . ?
N4 C32 H32 123.7 . . ?
N3 C32 H32 123.7 . . ?
O4 C33 O3 121.59(17) . . ?
O4 C33 C34 119.37(18) . . ?
O3 C33 C34 119.03(18) . . ?
O4 C33 Co1 68.57(10) . . ?
O3 C33 Co1 53.09(9) . . ?
C34 C33 Co1 171.54(15) . . ?
C33 O3 Co1 96.92(12) . . ?
C33 O4 Co1 82.15(11) . . ?
C33' O4' Co1 116.1(7) . . ?
O4' C33' O3' 117.1(7) . . ?
O4' C33' C34 101.5(9) . . ?
O3' C33' C34 141.4(10) . . ?
C35 C34 C33 127.78(19) . . ?
C35 C34 C33' 100.3(6) . . ?
C33 C34 C33' 29.0(5) . . ?
C35 C34 H34 116.1 . . ?
C33 C34 H34 116.1 . . ?
C33' C34 H34 142.2 . . ?
C34 C35 C36 122.22(18) . . ?
C34 C35 H35 118.9 . . ?
C36 C35 H35 118.9 . . ?
O6 C36 O5 125.81(18) . . ?
O6 C36 C35 119.70(17) . . ?
O5 C36 C35 114.46(17) . . ?

loop_
_geom_bond_atom_site_label_1
_geom_bond_atom_site_label_2
_geom_bond_distance
_geom_bond_site_symmetry_2
_geom_bond_publ_flag
Co1 O4' 1.915(14) . ?
Co1 O5 1.9390(13) 2_545 ?
Co1 N4 2.0235(14) . ?
Co1 O3 2.0283(14) . ?
Co1 N1 2.0542(14) . ?
Co1 O4 2.3661(15) . ?
Co1 C33 2.5181(18) . ?
O1 C10 1.365(2) . ?
O1 C15 1.434(2) . ?
O2 C19 1.356(2) . ?
O2 C18 1.440(2) . ?
O5 C36 1.261(2) . ?
O5 Co1 1.9390(13) 2 ?
O6 C36 1.229(2) . ?
N1 C7 1.320(2) . ?
N1 C1 1.395(2) . ?
N2 C7 1.345(2) . ?
N2 C2 1.385(2) . ?
N2 C8 1.472(2) . ?
N3 C32 1.356(2) . ?
N3 C26 1.384(2) . ?
N3 C25 1.469(2) . ?
N4 C32 1.316(2) . ?
N4 C27 1.400(2) . ?
C1 C6 1.397(2) . ?
C1 C2 1.399(2) . ?
C2 C3 1.391(2) . ?
C3 C4 1.381(3) . ?
C3 H3 0.9500 . ?
C4 C5 1.397(3) . ?
C4 H4 0.9500 . ?
C5 C6 1.377(3) . ?
C5 H5 0.9500 . ?
C6 H6 0.9500 . ?
C7 H7 0.9500 . ?
C8 C9 1.504(3) . ?
C8 H8A 0.9900 . ?
C8 H8B 0.9900 . ?
C9 C14 1.387(3) . ?
C9 C10 1.398(3) . ?
C10 C11 1.393(3) . ?
C11 C12 1.390(3) . ?
C11 H11 0.9500 . ?
C12 C13 1.378(3) . ?
C12 H12 0.9500 . ?
C13 C14 1.392(3) . ?
C13 H13 0.9500 . ?
C14 H14 0.9500 . ?
C15 C16 1.511(3) . ?
C15 H15A 0.9900 . ?
C15 H15B 0.9900 . ?
C16 C17 1.525(3) . ?
C16 H16A 0.9900 . ?
C16 H16B 0.9900 . ?
C17 C18 1.500(3) . ?
C17 H17A 0.9900 . ?
C17 H17B 0.9900 . ?
C18 H18A 0.9900 . ?
C18 H18B 0.9900 . ?
C19 C24 1.390(3) . ?
C19 C20 1.403(3) . ?
C20 C21 1.384(3) . ?
C20 C25 1.499(3) . ?
C21 C22 1.388(3) . ?
C21 H21 0.9500 . ?
C22 C23 1.373(3) . ?
C22 H22 0.9500 . ?
C23 C24 1.387(3) . ?
C23 H23 0.9500 . ?
C24 H24 0.9500 . ?
C25 H25A 0.9900 . ?
C25 H25B 0.9900 . ?
C26 C27 1.392(3) . ?
C26 C31 1.393(3) . ?
C27 C28 1.390(3) . ?
C28 C29 1.379(3) . ?
C28 H28 0.9500 . ?
C29 C30 1.398(3) . ?
C29 H29 0.9500 . ?
C30 C31 1.375(3) . ?
C30 H30 0.9500 . ?
C31 H31 0.9500 . ?
C32 H32 0.9500 . ?
C33 O4 1.243(3) . ?
C33 O3 1.268(2) . ?
C33 C34 1.4957(17) . ?
O3' C33' 1.283(8) . ?
O4' C33' 1.280(9) . ?
C33' C34 1.503(2) . ?
C34 C35 1.301(3) . ?
C34 H34 0.9500 . ?
C35 C36 1.516(3) . ?
C35 H35 0.9500 . ?

loop_
_geom_torsion_atom_site_label_1
_geom_torsion_atom_site_label_2
_geom_torsion_atom_site_label_3
_geom_torsion_atom_site_label_4
_geom_torsion
_geom_torsion_site_symmetry_1
_geom_torsion_site_symmetry_2
_geom_torsion_site_symmetry_3
_geom_torsion_site_symmetry_4
_geom_torsion_publ_flag
O4' Co1 N1 C7 -81.2(5) . . . . ?
O5 Co1 N1 C7 143.48(15) 2_545 . . . ?
N4 Co1 N1 C7 16.73(16) . . . . ?
O3 Co1 N1 C7 -100.30(15) . . . . ?
O4 Co1 N1 C7 -88.5(2) . . . . ?
C33 Co1 N1 C7 -96.15(16) . . . . ?
O4' Co1 N1 C1 95.8(5) . . . . ?
O5 Co1 N1 C1 -39.56(14) 2_545 . . . ?
N4 Co1 N1 C1 -166.31(13) . . . . ?
O3 Co1 N1 C1 76.67(14) . . . . ?
O4 Co1 N1 C1 88.5(2) . . . . ?
C33 Co1 N1 C1 80.82(15) . . . . ?
O4' Co1 N4 C32 -104.7(4) . . . . ?
O5 Co1 N4 C32 14.03(18) 2_545 . . . ?
O3 Co1 N4 C32 -129.67(15) . . . . ?
N1 Co1 N4 C32 121.79(15) . . . . ?
O4 Co1 N4 C32 -76.80(16) . . . . ?
C33 Co1 N4 C32 -102.23(16) . . . . ?
O4' Co1 N4 C27 62.3(4) . . . . ?
O5 Co1 N4 C27 -178.98(12) 2_545 . . . ?
O3 Co1 N4 C27 37.32(15) . . . . ?
N1 Co1 N4 C27 -71.23(14) . . . . ?
O4 Co1 N4 C27 90.19(13) . . . . ?
C33 Co1 N4 C27 64.75(14) . . . . ?
C7 N1 C1 C6 179.32(17) . . . . ?
Co1 N1 C1 C6 1.7(2) . . . . ?
C7 N1 C1 C2 0.33(18) . . . . ?
Co1 N1 C1 C2 -177.24(11) . . . . ?
C7 N2 C2 C3 -178.97(18) . . . . ?
C8 N2 C2 C3 -2.3(3) . . . . ?
C7 N2 C2 C1 -0.55(18) . . . . ?
C8 N2 C2 C1 176.08(15) . . . . ?
N1 C1 C2 N2 0.14(18) . . . . ?
C6 C1 C2 N2 -178.96(15) . . . . ?
N1 C1 C2 C3 178.75(15) . . . . ?
C6 C1 C2 C3 -0.3(3) . . . . ?
N2 C2 C3 C4 178.91(17) . . . . ?
C1 C2 C3 C4 0.7(2) . . . . ?
C2 C3 C4 C5 -0.6(3) . . . . ?
C3 C4 C5 C6 0.1(3) . . . . ?
C4 C5 C6 C1 0.3(3) . . . . ?
N1 C1 C6 C5 -179.05(17) . . . . ?
C2 C1 C6 C5 -0.2(2) . . . . ?
C1 N1 C7 N2 -0.72(19) . . . . ?
Co1 N1 C7 N2 176.72(11) . . . . ?
C2 N2 C7 N1 0.8(2) . . . . ?
C8 N2 C7 N1 -175.78(15) . . . . ?
C7 N2 C8 C9 -108.9(2) . . . . ?
C2 N2 C8 C9 75.1(2) . . . . ?
N2 C8 C9 C14 -111.03(19) . . . . ?
N2 C8 C9 C10 71.2(2) . . . . ?
C15 O1 C10 C11 -12.9(3) . . . . ?
C15 O1 C10 C9 166.25(16) . . . . ?
C14 C9 C10 O1 -176.81(16) . . . . ?
C8 C9 C10 O1 1.0(2) . . . . ?
C14 C9 C10 C11 2.4(3) . . . . ?
C8 C9 C10 C11 -179.84(17) . . . . ?
O1 C10 C11 C12 176.81(18) . . . . ?
C9 C10 C11 C12 -2.3(3) . . . . ?
C10 C11 C12 C13 0.3(3) . . . . ?
C11 C12 C13 C14 1.6(3) . . . . ?
C10 C9 C14 C13 -0.4(3) . . . . ?
C8 C9 C14 C13 -178.17(17) . . . . ?
C12 C13 C14 C9 -1.6(3) . . . . ?
C10 O1 C15 C16 -164.30(16) . . . . ?
O1 C15 C16 C17 175.40(16) . . . . ?
C15 C16 C17 C18 81.1(2) . . . . ?
C19 O2 C18 C17 179.57(16) . . . . ?
C16 C17 C18 O2 72.7(2) . . . . ?
C18 O2 C19 C24 0.5(3) . . . . ?
C18 O2 C19 C20 -178.31(17) . . . . ?
O2 C19 C20 C21 -179.09(17) . . . . ?
C24 C19 C20 C21 2.1(3) . . . . ?
O2 C19 C20 C25 6.0(2) . . . . ?
C24 C19 C20 C25 -172.91(17) . . . . ?
C19 C20 C21 C22 -1.7(3) . . . . ?
C25 C20 C21 C22 173.16(18) . . . . ?
C20 C21 C22 C23 0.0(3) . . . . ?
C21 C22 C23 C24 1.5(3) . . . . ?
C22 C23 C24 C19 -1.1(3) . . . . ?
O2 C19 C24 C23 -179.39(19) . . . . ?
C20 C19 C24 C23 -0.6(3) . . . . ?
C32 N3 C25 C20 -36.7(3) . . . . ?
C26 N3 C25 C20 149.65(17) . . . . ?
C21 C20 C25 N3 114.78(19) . . . . ?
C19 C20 C25 N3 -70.4(2) . . . . ?
C32 N3 C26 C27 0.48(19) . . . . ?
C25 N3 C26 C27 175.27(16) . . . . ?
C32 N3 C26 C31 -179.1(2) . . . . ?
C25 N3 C26 C31 -4.3(3) . . . . ?
N3 C26 C27 C28 -179.17(16) . . . . ?
C31 C26 C27 C28 0.5(3) . . . . ?
N3 C26 C27 N4 0.18(19) . . . . ?
C31 C26 C27 N4 179.82(16) . . . . ?
C32 N4 C27 C28 178.49(19) . . . . ?
Co1 N4 C27 C28 8.8(3) . . . . ?
C32 N4 C27 C26 -0.78(19) . . . . ?
Co1 N4 C27 C26 -170.43(12) . . . . ?
C26 C27 C28 C29 -0.7(3) . . . . ?
N4 C27 C28 C29 -179.90(18) . . . . ?
C27 C28 C29 C30 0.7(3) . . . . ?
C28 C29 C30 C31 -0.4(3) . . . . ?
C29 C30 C31 C26 0.2(3) . . . . ?
N3 C26 C31 C30 179.36(19) . . . . ?
C27 C26 C31 C30 -0.2(3) . . . . ?
C27 N4 C32 N3 1.1(2) . . . . ?
Co1 N4 C32 N3 169.86(11) . . . . ?
C26 N3 C32 N4 -1.0(2) . . . . ?
C25 N3 C32 N4 -175.62(16) . . . . ?
O4' Co1 C33 O4 74(2) . . . . ?
O5 Co1 C33 O4 -68.01(13) 2_545 . . . ?
N4 Co1 C33 O4 60.89(13) . . . . ?
O3 Co1 C33 O4 -177.0(2) . . . . ?
N1 Co1 C33 O4 174.85(10) . . . . ?
O4' Co1 C33 O3 -109(2) . . . . ?
O5 Co1 C33 O3 109.00(12) 2_545 . . . ?
N4 Co1 C33 O3 -122.10(12) . . . . ?
N1 Co1 C33 O3 -8.14(16) . . . . ?
O4 Co1 C33 O3 177.0(2) . . . . ?
O4' Co1 C33 C34 -87(2) . . . . ?
O5 Co1 C33 C34 131.4(11) 2_545 . . . ?
N4 Co1 C33 C34 -99.7(11) . . . . ?
O3 Co1 C33 C34 22.4(10) . . . . ?
N1 Co1 C33 C34 14.3(11) . . . . ?
O4 Co1 C33 C34 -160.6(11) . . . . ?
O4 C33 O3 Co1 3.3(2) . . . . ?
C34 C33 O3 Co1 -176.32(16) . . . . ?
O4' Co1 O3 C33 18.4(7) . . . . ?
O5 Co1 O3 C33 -81.81(13) 2_545 . . . ?
N4 Co1 O3 C33 65.65(13) . . . . ?
N1 Co1 O3 C33 173.80(12) . . . . ?
O4 Co1 O3 C33 -1.70(12) . . . . ?
O3 C33 O4 Co1 -2.81(19) . . . . ?
C34 C33 O4 Co1 176.78(19) . . . . ?
O4' Co1 O4 C33 -23.1(7) . . . . ?
O5 Co1 O4 C33 116.84(13) 2_545 . . . ?
N4 Co1 O4 C33 -119.77(13) . . . . ?
O3 Co1 O4 C33 1.74(12) . . . . ?
N1 Co1 O4 C33 -11.7(2) . . . . ?
O5 Co1 O4' C33' 68.2(14) 2_545 . . . ?
N4 Co1 O4' C33' -165.5(14) . . . . ?
O3 Co1 O4' C33' -27.9(11) . . . . ?
N1 Co1 O4' C33' -61.8(15) . . . . ?
O4 Co1 O4' C33' 113.1(17) . . . . ?
C33 Co1 O4' C33' 27.0(16) . . . . ?
Co1 O4' C33' O3' 4(2) . . . . ?
Co1 O4' C33' C34 -174.2(8) . . . . ?
O4 C33 C34 C35 172.8(2) . . . . ?
O3 C33 C34 C35 -7.6(3) . . . . ?
Co1 C33 C34 C35 -28.0(12) . . . . ?
O4 C33 C34 C33' 151.3(16) . . . . ?
O3 C33 C34 C33' -29.1(15) . . . . ?
Co1 C33 C34 C33' -49.5(17) . . . . ?
O4' C33' C34 C35 -147.9(12) . . . . ?
O3' C33' C34 C35 34(3) . . . . ?
O4' C33' C34 C33 15.0(8) . . . . ?
O3' C33' C34 C33 -163(4) . . . . ?
C33 C34 C35 C36 -178.30(19) . . . . ?
C33' C34 C35 C36 -167.9(7) . . . . ?
Co1 O5 C36 O6 2.4(3) 2 . . . ?
Co1 O5 C36 C35 -179.27(12) 2 . . . ?
C34 C35 C36 O6 156.5(2) . . . . ?
C34 C35 C36 O5 -22.0(3) . . . . ?
